data_4500167
loop_
_publ_author_name
'Yao, Xiao-Qiang'
'Cao, Da-Peng'
'Hu, Jin-Song'
'Li, Yi-Zhi'
'Guo, Zi-Jian'
'Zheng, He-Gen'

_publ_section_title
;
 Chiral and Porous Coordination Polymers Based on an N-Centered Triangular
 Rigid Ligand
;
_journal_issue 1
_journal_name_full 'Crystal Growth &amp; Design'
_journal_page_first 231
_journal_paper_doi 10.1021/cg1011764
_journal_volume 11
_journal_year 2011
_chemical_formula_sum 'C27 H31 Cd N9 O11'
_chemical_formula_weight 770.01
_chemical_name_systematic
; 
 ? 
;
_space_group_IT_number 5
_symmetry_cell_setting monoclinic
_symmetry_space_group_name_Hall 'C 2y'
_symmetry_space_group_name_H-M 'C 1 2 1'
_atom_sites_solution_hydrogens geom
_atom_sites_solution_primary direct
_atom_sites_solution_secondary difmap
_audit_creation_method SHELXL-97
_cell_angle_alpha 90.00
_cell_angle_beta 104.943(3)
_cell_angle_gamma 90.00
_cell_formula_units_Z 4
_cell_length_a 27.042(4)
_cell_length_b 15.420(3)
_cell_length_c 8.9800(15)
_cell_measurement_reflns_used 3933
_cell_measurement_temperature 291(2)
_cell_measurement_theta_max 21.56
_cell_measurement_theta_min 2.34
_cell_volume 3617.9(11)
_computing_cell_refinement 'Bruker SMART'
_computing_data_collection 'Bruker SMART'
_computing_data_reduction 'Bruker SAINT'
_computing_molecular_graphics 'Bruker SHELXTL'
_computing_publication_material 'Bruker SHELXTL'
_computing_structure_refinement 'SHELXL-97 (Sheldrick, 1997)'
_computing_structure_solution 'SHELXS-97 (Sheldrick, 1990)'
_diffrn_ambient_temperature 291(2)
_diffrn_measured_fraction_theta_full 0.997
_diffrn_measured_fraction_theta_max 0.997
_diffrn_radiation_monochromator graphite
_diffrn_radiation_source 'fine-focus sealed tube'
_diffrn_radiation_type MoK\a
_diffrn_radiation_wavelength 0.71073
_diffrn_reflns_av_R_equivalents 0.0501
_diffrn_reflns_av_sigmaI/netI 0.0963
_diffrn_reflns_limit_h_max 31
_diffrn_reflns_limit_h_min -33
_diffrn_reflns_limit_k_max 13
_diffrn_reflns_limit_k_min -19
_diffrn_reflns_limit_l_max 11
_diffrn_reflns_limit_l_min -10
_diffrn_reflns_number 9802
_diffrn_reflns_theta_full 26.00
_diffrn_reflns_theta_max 26.00
_diffrn_reflns_theta_min 2.35
_exptl_absorpt_coefficient_mu 0.668
_exptl_absorpt_correction_T_max 0.8615
_exptl_absorpt_correction_T_min 0.8454
_exptl_absorpt_correction_type multi-scan
_exptl_absorpt_process_details 'SADABS; Bruker, 2000'
_exptl_crystal_colour colourless
_exptl_crystal_density_diffrn 1.414
_exptl_crystal_density_method 'not measured'
_exptl_crystal_description block
_exptl_crystal_F_000 1568
_exptl_crystal_size_max 0.26
_exptl_crystal_size_mid 0.24
_exptl_crystal_size_min 0.23
_refine_diff_density_max 0.959
_refine_diff_density_min -0.765
_refine_diff_density_rms 0.091
_refine_ls_abs_structure_details 'Flack H D (1983), Acta Cryst. A39, 876-881'
_refine_ls_abs_structure_Flack 0.03(3)
_refine_ls_extinction_method none
_refine_ls_goodness_of_fit_ref 1.068
_refine_ls_hydrogen_treatment constr
_refine_ls_matrix_type full
_refine_ls_number_parameters 438
_refine_ls_number_reflns 5520
_refine_ls_number_restraints 1
_refine_ls_restrained_S_all 1.067
_refine_ls_R_factor_all 0.0718
_refine_ls_R_factor_gt 0.0571
_refine_ls_shift/su_max 0.000
_refine_ls_shift/su_mean 0.000
_refine_ls_structure_factor_coef Fsqd
_refine_ls_weighting_details 'calc w=1/[\s^2^(Fo^2^)+(0.0500P)^2^+1.9900P] where P=(Fo^2^+2Fc^2^)/3'
_refine_ls_weighting_scheme calc
_refine_ls_wR_factor_gt 0.1154
_refine_ls_wR_factor_ref 0.1178
_reflns_number_gt 4062
_reflns_number_total 5520
_reflns_threshold_expression >2sigma(I)
_cod_data_source_file cg1011764_si_002.cif
_cod_data_source_block 1
_cod_depositor_comments
;
The following automatic conversions were performed:

'_symmetry_cell_setting' value 'Monoclinic' changed to 'monoclinic'
according to /home/saulius/struct/CIF-dictionaries/cif_core.dic
dictionary named 'cif_core.dic' version 2.4.1 from 2010-06-29.

Automatic conversion script
Id: cif_fix_values 1715 2011-07-08 13:25:40Z adriana 
;
_cod_original_cell_volume 3617.9(10)
_cod_original_sg_symbol_H-M ' C2 '
_cod_database_code 4500167

loop_
_symmetry_equiv_pos_as_xyz
'x, y, z'
'-x, y, -z'
'x+1/2, y+1/2, z'
'-x+1/2, y+1/2, -z'

loop_
_atom_site_label
_atom_site_type_symbol
_atom_site_fract_x
_atom_site_fract_y
_atom_site_fract_z
_atom_site_U_iso_or_equiv
_atom_site_adp_type
_atom_site_occupancy
_atom_site_symmetry_multiplicity
_atom_site_calc_flag
_atom_site_refinement_flags
C1 C 0.2938(3) 0.2408(6) 0.4244(10) 0.057(2) Uani 1 1 d .
H1 H 0.2699 0.2097 0.3507 0.068 Uiso 1 1 calc R
C2 C 0.3272(2) 0.3307(5) 0.5961(8) 0.0390(16) Uani 1 1 d .
H2 H 0.3314 0.3753 0.6680 0.047 Uiso 1 1 calc R
C3 C 0.3450(3) 0.2313(6) 0.4542(9) 0.052(2) Uani 1 1 d .
H3 H 0.3624 0.1918 0.4080 0.062 Uiso 1 1 calc R
C4 C 0.1886(3) 0.2990(6) 0.8542(9) 0.0484(19) Uani 1 1 d .
H4 H 0.1990 0.3520 0.9014 0.058 Uiso 1 1 calc R
C5 C 0.1701(3) 0.2347(6) 0.9190(9) 0.0483(19) Uani 1 1 d .
H5 H 0.1647 0.2332 1.0171 0.058 Uiso 1 1 calc R
C6 C 0.1736(3) 0.1980(5) 0.6875(9) 0.0451(19) Uani 1 1 d .
H6 H 0.1712 0.1659 0.5982 0.054 Uiso 1 1 calc R
C7 C 0.1831(3) 0.5323(5) 0.3026(9) 0.049(2) Uani 1 1 d .
H7 H 0.1591 0.5495 0.3546 0.059 Uiso 1 1 calc R
C8 C 0.2452(3) 0.4686(5) 0.2483(9) 0.0477(19) Uani 1 1 d .
H8 H 0.2730 0.4324 0.2530 0.057 Uiso 1 1 calc R
C9 C 0.2308(3) 0.5299(5) 0.1458(9) 0.0467(19) Uani 1 1 d .
H9 H 0.2453 0.5434 0.0654 0.056 Uiso 1 1 calc R
C10 C 0.4190(3) 0.3038(5) 0.6322(9) 0.0425(17) Uani 1 1 d .
C11 C 0.4541(3) 0.2375(5) 0.6352(9) 0.0453(17) Uani 1 1 d .
H11 H 0.4431 0.1845 0.5889 0.054 Uiso 1 1 calc R
C12 C 0.5056(3) 0.2504(5) 0.7075(9) 0.0455(18) Uani 1 1 d .
H12 H 0.5290 0.2061 0.7096 0.055 Uiso 1 1 calc R
C13 C 0.5219(3) 0.3296(5) 0.7767(9) 0.0448(18) Uani 1 1 d .
C14 C 0.4868(3) 0.3959(5) 0.7736(9) 0.0449(18) Uani 1 1 d .
H14 H 0.4978 0.4489 0.8199 0.054 Uiso 1 1 calc R
C15 C 0.4354(3) 0.3830(5) 0.7013(8) 0.042(2) Uani 1 1 d .
H15 H 0.4119 0.4273 0.6993 0.050 Uiso 1 1 calc R
C16 C 0.5964(3) 0.4231(5) 0.8408(9) 0.0446(19) Uani 1 1 d .
C17 C 0.5886(3) 0.4642(6) 0.6988(10) 0.053(2) Uani 1 1 d .
H17 H 0.5692 0.4372 0.6103 0.064 Uiso 1 1 calc R
C18 C 0.6098(3) 0.5455(5) 0.6892(9) 0.0486(19) Uani 1 1 d .
H18 H 0.6046 0.5729 0.5942 0.058 Uiso 1 1 calc R
C19 C 0.6387(3) 0.5857(6) 0.8216(10) 0.051(2) Uani 1 1 d .
C20 C 0.6466(3) 0.5447(5) 0.9636(9) 0.0446(18) Uani 1 1 d .
H20 H 0.6659 0.5716 1.0522 0.054 Uiso 1 1 calc R
C21 C 0.6254(3) 0.4634(6) 0.9732(10) 0.048(2) Uani 1 1 d .
H21 H 0.6306 0.4359 1.0682 0.057 Uiso 1 1 calc R
C22 C 0.1613(3) 0.6409(5) 0.1050(8) 0.0372(16) Uani 1 1 d .
C23 C 0.1843(3) 0.7007(5) 0.0283(8) 0.0431(17) Uani 1 1 d .
H23 H 0.2188 0.6955 0.0316 0.052 Uiso 1 1 calc R
C24 C 0.1556(3) 0.7684(5) -0.0532(9) 0.0481(19) Uani 1 1 d .
H24 H 0.1710 0.8084 -0.1045 0.058 Uiso 1 1 calc R
C25 C 0.1040(3) 0.7762(5) -0.0581(11) 0.048(2) Uani 1 1 d .
C26 C 0.0811(3) 0.7163(5) 0.0186(9) 0.0475(19) Uani 1 1 d .
H26 H 0.0465 0.7215 0.0153 0.057 Uiso 1 1 calc R
C27 C 0.1097(3) 0.6486(5) 0.1001(9) 0.0450(18) Uani 1 1 d .
H27 H 0.0944 0.6086 0.1514 0.054 Uiso 1 1 calc R
Cd1 Cd 0.206527(18) 0.36273(3) 0.52078(6) 0.04425(15) Uani 1 1 d .
N1 N 0.2825(2) 0.3032(4) 0.5192(7) 0.0439(14) Uani 1 1 d .
N2 N 0.3663(2) 0.2899(4) 0.5639(7) 0.0432(15) Uani 1 1 d .
N3 N 0.5742(2) 0.3426(4) 0.8554(7) 0.0436(17) Uani 1 1 d .
N4 N 0.1905(3) 0.2778(5) 0.7087(8) 0.0487(18) Uani 1 1 d .
N5 N 0.1605(2) 0.1694(5) 0.8090(7) 0.0493(16) Uani 1 1 d .
N6 N 0.2153(2) 0.4640(4) 0.3454(7) 0.0459(16) Uani 1 1 d .
N7 N 0.1896(2) 0.5707(4) 0.1808(7) 0.0473(16) Uani 1 1 d .
N8 N 0.1234(2) 0.2779(5) 0.3013(7) 0.0515(17) Uani 1 1 d .
N9 N 0.2275(2) 0.5061(4) 0.7237(8) 0.0466(16) Uani 1 1 d .
O1 O 0.2623(2) 0.4642(4) 0.7139(6) 0.0481(13) Uani 1 1 d .
O2 O 0.1813(2) 0.4898(4) 0.6551(6) 0.045 Uani 1 1 d .
O3 O 0.23584(18) 0.5755(4) 0.7905(6) 0.043 Uani 1 1 d .
O4 O 0.1673(2) 0.2476(4) 0.3226(6) 0.0517(14) Uani 1 1 d .
O5 O 0.11974(16) 0.3526(5) 0.3804(5) 0.0475(13) Uani 1 1 d .
O6 O 0.0825(2) 0.2428(4) 0.2092(9) 0.076 Uani 1 1 d .
O7 O 0.1564(2) 0.0622(4) 0.3620(6) 0.0490(13) Uani 1 1 d .
H7D H 0.1586 0.1166 0.3503 0.059 Uiso 1 1 d R
H7B H 0.1862 0.0407 0.3930 0.059 Uiso 1 1 d R
O8 O 0.9785(4) 0.5105(7) 0.1450(12) 0.051(3) Uani 0.50 1 d P
H8D H 0.9559 0.4924 0.1879 0.061 Uiso 0.50 1 d PR
H8A H 1.0070 0.4863 0.1868 0.061 Uiso 0.50 1 d PR
O9 O 0.0585(4) 0.5000(7) 0.3207(13) 0.052(3) Uani 0.50 1 d P
H9D H 0.0771 0.4568 0.3589 0.062 Uiso 0.50 1 d PR
H9A H 0.0445 0.4791 0.2323 0.062 Uiso 0.50 1 d PR
O10 O 0.0563(4) 0.5526(8) 0.6312(12) 0.057(3) Uani 0.50 1 d P
H10B H 0.0416 0.5635 0.5382 0.068 Uiso 0.50 1 d PR
H10D H 0.0825 0.5258 0.6171 0.068 Uiso 0.50 1 d PR
O11 O 0.0118(4) 0.2169(7) 0.4286(13) 0.052(3) Uani 0.50 1 d P
H11B H 0.0241 0.1958 0.5179 0.063 Uiso 0.50 1 d PR
H11D H 0.0345 0.2158 0.3784 0.063 Uiso 0.50 1 d PR
O12 O 0.0012(2) 0.1378(3) 0.0690(6) 0.0527(14) Uani 1 1 d .
H12D H 0.0239 0.1766 0.0996 0.063 Uiso 1 1 d R
H12A H -0.0158 0.1464 -0.0175 0.063 Uiso 1 1 d R
O13 O 0.9768(4) 0.3047(7) 0.2695(13) 0.054(3) Uani 0.50 1 d P
H13A H 0.9446 0.3109 0.2528 0.065 Uiso 0.50 1 d PR
H13B H 0.9898 0.2957 0.3650 0.065 Uiso 0.50 1 d PR
O14 O 0.0000 0.3474(5) 1.0000 0.050(2) Uani 1 2 d S
H14B H 0.0299 0.3290 1.0026 0.060 Uiso 0.50 1 d PR
H14C H -0.0216 0.3240 0.9250 0.060 Uiso 0.50 1 d PR

loop_
_atom_site_aniso_label
_atom_site_aniso_U_11
_atom_site_aniso_U_22
_atom_site_aniso_U_33
_atom_site_aniso_U_23
_atom_site_aniso_U_13
_atom_site_aniso_U_12
C1 0.051(5) 0.049(5) 0.059(5) -0.015(4) -0.005(4) 0.013(4)
C2 0.039(4) 0.038(4) 0.042(4) 0.002(3) 0.015(3) 0.009(3)
C3 0.042(4) 0.064(6) 0.052(5) -0.013(4) 0.016(4) 0.003(4)
C4 0.046(4) 0.051(5) 0.052(5) 0.011(4) 0.018(4) -0.006(4)
C5 0.044(4) 0.051(5) 0.052(5) 0.019(4) 0.016(4) -0.005(4)
C6 0.048(4) 0.044(5) 0.043(4) 0.021(4) 0.012(3) -0.007(3)
C7 0.060(5) 0.040(5) 0.053(5) 0.020(4) 0.026(4) 0.019(4)
C8 0.049(4) 0.052(5) 0.043(4) 0.016(4) 0.013(3) 0.011(4)
C9 0.040(4) 0.057(5) 0.045(4) 0.014(4) 0.014(3) 0.012(4)
C10 0.043(4) 0.040(4) 0.045(4) 0.008(3) 0.010(3) 0.004(3)
C11 0.046(4) 0.041(4) 0.049(4) 0.009(4) 0.012(3) 0.003(3)
C12 0.053(4) 0.044(5) 0.043(4) 0.000(3) 0.018(3) 0.012(4)
C13 0.042(4) 0.049(5) 0.046(4) 0.019(3) 0.015(3) 0.007(3)
C14 0.039(4) 0.044(4) 0.049(4) 0.004(3) 0.007(3) 0.000(3)
C15 0.045(4) 0.040(6) 0.041(4) 0.000(3) 0.011(3) 0.008(3)
C16 0.052(5) 0.034(5) 0.051(5) 0.014(4) 0.019(4) 0.000(3)
C17 0.054(5) 0.055(5) 0.053(5) -0.005(4) 0.017(4) -0.020(4)
C18 0.054(4) 0.047(5) 0.045(5) 0.013(4) 0.014(4) -0.018(4)
C19 0.039(4) 0.053(5) 0.060(5) 0.017(4) 0.011(3) 0.007(4)
C20 0.046(4) 0.042(4) 0.045(4) 0.008(3) 0.011(3) -0.020(3)
C21 0.046(5) 0.050(5) 0.049(5) 0.017(4) 0.015(4) -0.012(4)
C22 0.036(3) 0.038(4) 0.040(4) 0.010(3) 0.014(3) 0.001(3)
C23 0.049(4) 0.040(4) 0.042(4) 0.012(3) 0.016(3) 0.000(3)
C24 0.052(4) 0.049(5) 0.048(5) 0.019(4) 0.020(4) 0.005(4)
C25 0.054(5) 0.037(5) 0.057(5) 0.014(4) 0.023(4) 0.004(4)
C26 0.058(5) 0.045(5) 0.041(4) 0.018(4) 0.016(4) 0.006(4)
C27 0.045(4) 0.046(5) 0.046(4) 0.018(3) 0.016(3) -0.006(3)
Cd1 0.0444(2) 0.0416(3) 0.0472(3) 0.0155(3) 0.01266(19) 0.0044(3)
N1 0.048(3) 0.036(3) 0.047(4) 0.006(3) 0.011(3) 0.008(3)
N2 0.044(3) 0.055(4) 0.033(3) -0.002(3) 0.014(3) 0.009(3)
N3 0.042(3) 0.045(5) 0.044(3) 0.017(3) 0.010(2) -0.003(3)
N4 0.055(4) 0.043(4) 0.052(4) 0.013(3) 0.021(3) -0.011(3)
N5 0.045(4) 0.055(4) 0.046(4) 0.008(3) 0.009(3) -0.004(3)
N6 0.046(3) 0.047(4) 0.047(4) 0.024(3) 0.017(3) 0.017(3)
N7 0.049(4) 0.049(4) 0.047(4) 0.018(3) 0.016(3) 0.005(3)
N8 0.044(4) 0.053(4) 0.043(4) 0.000(3) -0.014(3) 0.023(3)
N9 0.039(3) 0.048(4) 0.054(4) 0.009(3) 0.013(3) -0.006(3)
O1 0.058(3) 0.046(3) 0.040(3) 0.002(2) 0.011(2) 0.011(3)
O2 0.046 0.047 0.045 0.013 0.016 0.009
O3 0.045 0.046 0.041 -0.005 0.018 0.011
O4 0.042(3) 0.057(4) 0.053(3) 0.012(3) 0.007(2) -0.006(3)
O5 0.043(2) 0.050(4) 0.047(2) 0.013(3) 0.0071(19) 0.000(3)
O6 0.045 0.046 0.134 -0.005 0.018 0.011
O7 0.057(3) 0.048(3) 0.047(3) -0.012(3) 0.022(2) -0.016(2)
O8 0.033(5) 0.063(8) 0.057(7) 0.015(6) 0.010(5) 0.013(5)
O9 0.054(6) 0.040(6) 0.058(7) 0.012(5) 0.008(5) 0.007(5)
O10 0.057(7) 0.070(8) 0.044(6) 0.007(6) 0.013(5) 0.010(6)
O11 0.036(5) 0.055(7) 0.068(7) 0.016(6) 0.016(5) -0.019(4)
O12 0.059(3) 0.051(3) 0.049(3) 0.019(2) 0.016(3) -0.018(3)
O13 0.072(7) 0.044(7) 0.052(7) 0.012(5) 0.026(6) -0.010(6)
O14 0.062(4) 0.038(6) 0.052(4) 0.000 0.018(3) 0.000

loop_
_atom_type_symbol
_atom_type_description
_atom_type_scat_dispersion_real
_atom_type_scat_dispersion_imag
_atom_type_scat_source
C C 0.0033 0.0016 'International Tables Vol C Tables 4.2.6.8 and 6.1.1.4'
H H 0.0000 0.0000 'International Tables Vol C Tables 4.2.6.8 and 6.1.1.4'
N N 0.0061 0.0033 'International Tables Vol C Tables 4.2.6.8 and 6.1.1.4'
O O 0.0106 0.0060 'International Tables Vol C Tables 4.2.6.8 and 6.1.1.4'
Cd Cd -0.8075 1.2024 'International Tables Vol C Tables 4.2.6.8 and 6.1.1.4'

loop_
_geom_angle_atom_site_label_1
_geom_angle_atom_site_label_2
_geom_angle_atom_site_label_3
_geom_angle
_geom_angle_site_symmetry_1
_geom_angle_site_symmetry_3
C3 C1 N1 109.6(7) . .
C3 C1 H1 125.2 . .
N1 C1 H1 125.2 . .
N1 C2 N2 114.5(7) . .
N1 C2 H2 122.7 . .
N2 C2 H2 122.7 . .
C1 C3 N2 107.2(7) . .
C1 C3 H3 126.4 . .
N2 C3 H3 126.4 . .
C5 C4 N4 110.9(8) . .
C5 C4 H4 124.6 . .
N4 C4 H4 124.6 . .
C4 C5 N5 104.8(7) . .
C4 C5 H5 127.6 . .
N5 C5 H5 127.6 . .
N5 C6 N4 110.8(8) . .
N5 C6 H6 124.6 . .
N4 C6 H6 124.6 . .
N7 C7 N6 112.1(7) . .
N7 C7 H7 124.0 . .
N6 C7 H7 124.0 . .
C9 C8 N6 112.3(7) . .
C9 C8 H8 123.9 . .
N6 C8 H8 123.9 . .
C8 C9 N7 106.2(7) . .
C8 C9 H9 126.9 . .
N7 C9 H9 126.9 . .
C11 C10 C15 120.0(7) . .
C11 C10 N2 120.2(8) . .
C15 C10 N2 119.7(7) . .
C12 C11 C10 120.0(8) . .
C12 C11 H11 120.0 . .
C10 C11 H11 120.0 . .
C11 C12 C13 120.0(7) . .
C11 C12 H12 120.0 . .
C13 C12 H12 120.0 . .
C12 C13 C14 120.0(7) . .
C12 C13 N3 120.5(7) . .
C14 C13 N3 119.5(7) . .
C15 C14 C13 120.0(7) . .
C15 C14 H14 120.0 . .
C13 C14 H14 120.0 . .
C14 C15 C10 120.0(6) . .
C14 C15 H15 120.0 . .
C10 C15 H15 120.0 . .
C17 C16 C21 120.0(7) . .
C17 C16 N3 121.5(8) . .
C21 C16 N3 118.5(7) . .
C18 C17 C16 120.0(8) . .
C18 C17 H17 120.0 . .
C16 C17 H17 120.0 . .
C17 C18 C19 120.0(8) . .
C17 C18 H18 120.0 . .
C19 C18 H18 120.0 . .
C20 C19 C18 120.0(8) . .
C20 C19 N5 120.9(8) . 3
C18 C19 N5 119.1(7) . 3
C19 C20 C21 120.0(8) . .
C19 C20 H20 120.0 . .
C21 C20 H20 120.0 . .
C20 C21 C16 120.0(8) . .
C20 C21 H21 120.0 . .
C16 C21 H21 120.0 . .
C23 C22 C27 120.0(7) . .
C23 C22 N7 119.8(6) . .
C27 C22 N7 120.1(6) . .
C22 C23 C24 120.0(7) . .
C22 C23 H23 120.0 . .
C24 C23 H23 120.0 . .
C25 C24 C23 120.0(7) . .
C25 C24 H24 120.0 . .
C23 C24 H24 120.0 . .
C26 C25 C24 120.0(8) . .
C26 C25 N3 119.4(7) . 3_454
C24 C25 N3 120.5(7) . 3_454
C25 C26 C27 120.0(8) . .
C25 C26 H26 120.0 . .
C27 C26 H26 120.0 . .
C26 C27 C22 120.0(7) . .
C26 C27 H27 120.0 . .
C22 C27 H27 120.0 . .
N1 Cd1 N4 96.9(2) . .
N1 Cd1 N6 91.0(2) . .
N4 Cd1 N6 171.0(3) . .
N1 Cd1 O5 138.6(2) . .
N4 Cd1 O5 90.3(2) . .
N6 Cd1 O5 86.7(2) . .
N1 Cd1 O2 133.5(2) . .
N4 Cd1 O2 88.0(2) . .
N6 Cd1 O2 83.4(2) . .
O5 Cd1 O2 87.2(2) . .
N1 Cd1 O1 82.7(2) . .
N4 Cd1 O1 92.4(2) . .
N6 Cd1 O1 84.2(2) . .
O5 Cd1 O1 137.8(2) . .
O2 Cd1 O1 50.85(18) . .
N1 Cd1 O4 85.9(2) . .
N4 Cd1 O4 89.6(2) . .
N6 Cd1 O4 95.4(2) . .
O5 Cd1 O4 53.4(2) . .
O2 Cd1 O4 140.51(18) . .
O1 Cd1 O4 168.58(17) . .
C2 N1 C1 103.5(6) . .
C2 N1 Cd1 126.1(5) . .
C1 N1 Cd1 129.8(5) . .
C2 N2 C3 105.2(6) . .
C2 N2 C10 127.2(7) . .
C3 N2 C10 127.5(6) . .
C16 N3 C25 119.9(6) . 3_546
C16 N3 C13 118.3(6) . .
C25 N3 C13 121.8(6) 3_546 .
C6 N4 C4 105.5(7) . .
C6 N4 Cd1 124.2(6) . .
C4 N4 Cd1 129.7(6) . .
C6 N5 C5 108.0(7) . .
C6 N5 C19 125.0(8) . 3_445
C5 N5 C19 127.1(7) . 3_445
C8 N6 C7 103.0(6) . .
C8 N6 Cd1 132.8(5) . .
C7 N6 Cd1 123.7(5) . .
C7 N7 C9 106.1(6) . .
C7 N7 C22 126.0(6) . .
C9 N7 C22 127.8(6) . .
O4 N8 O6 123.9(7) . .
O4 N8 O5 115.5(6) . .
O6 N8 O5 120.6(5) . .
O1 N9 O3 118.4(6) . .
O1 N9 O2 124.6(7) . .
O3 N9 O2 116.5(6) . .
N9 O1 Cd1 92.6(5) . .
N9 O2 Cd1 91.8(4) . .
N8 O4 Cd1 93.2(5) . .
N8 O5 Cd1 97.9(4) . .
H7D O7 H7B 109.5 . .
H8D O8 H8A 109.4 . .
H9D O9 H9A 98.8 . .
H10B O10 H10D 98.4 . .
O11 O11 H11B 51.2 2_556 .
O11 O11 H11D 158.9 2_556 .
H11B O11 H11D 109.4 . .
O12 O12 H12D 100.0 2 .
O12 O12 H12A 32.3 2 .
H12D O12 H12A 112.4 . .
H13A O13 H13B 109.5 . .
H14B O14 H14C 109.5 . .

loop_
_geom_bond_atom_site_label_1
_geom_bond_atom_site_label_2
_geom_bond_distance
_geom_bond_site_symmetry_2
C1 C3 1.348(10) .
C1 N1 1.372(10) .
C1 H1 0.9300 .
C2 N1 1.299(9) .
C2 N2 1.325(8) .
C2 H2 0.9300 .
C3 N2 1.351(10) .
C3 H3 0.9300 .
C4 C5 1.313(11) .
C4 N4 1.360(11) .
C4 H4 0.9300 .
C5 N5 1.386(11) .
C5 H5 0.9300 .
C6 N5 1.308(10) .
C6 N4 1.310(11) .
C6 H6 0.9300 .
C7 N7 1.295(10) .
C7 N6 1.359(9) .
C7 H7 0.9300 .
C8 C9 1.306(10) .
C8 N6 1.334(9) .
C8 H8 0.9300 .
C9 N7 1.383(9) .
C9 H9 0.9300 .
C10 C11 1.390(11) .
C10 C15 1.390(11) .
C10 N2 1.415(9) .
C11 C12 1.390(11) .
C11 H11 0.9300 .
C12 C13 1.390(11) .
C12 H12 0.9300 .
C13 C14 1.390(10) .
C13 N3 1.421(9) .
C14 C15 1.390(10) .
C14 H14 0.9300 .
C15 H15 0.9300 .
C16 C17 1.390(11) .
C16 C21 1.390(12) .
C16 N3 1.400(10) .
C17 C18 1.390(11) .
C17 H17 0.9300 .
C18 C19 1.390(12) .
C18 H18 0.9300 .
C19 C20 1.390(11) .
C19 N5 1.435(11) 3
C20 C21 1.390(11) .
C20 H20 0.9300 .
C21 H21 0.9300 .
C22 C23 1.390(10) .
C22 C27 1.390(10) .
C22 N7 1.397(9) .
C23 C24 1.390(10) .
C23 H23 0.9300 .
C24 C25 1.390(11) .
C24 H24 0.9300 .
C25 C26 1.390(11) .
C25 N3 1.408(10) 3_454
C26 C27 1.390(11) .
C26 H26 0.9300 .
C27 H27 0.9300 .
Cd1 N1 2.253(6) .
Cd1 N4 2.265(6) .
Cd1 N6 2.273(6) .
Cd1 O5 2.366(4) .
Cd1 O2 2.487(6) .
Cd1 O1 2.526(5) .
Cd1 O4 2.544(6) .
N3 C25 1.408(10) 3_546
N5 C19 1.435(11) 3_445
N8 O4 1.242(8) .
N8 O6 1.316(9) .
N8 O5 1.370(9) .
N9 O1 1.162(8) .
N9 O3 1.219(8) .
N9 O2 1.268(8) .
O7 H7D 0.8500 .
O7 H7B 0.8496 .
O8 H8D 0.8497 .
O8 H8A 0.8502 .
O9 H9D 0.8504 .
O9 H9A 0.8500 .
O10 H10B 0.8433 .
O10 H10D 0.8592 .
O11 O11 1.58(2) 2_556
O11 H11B 0.8498 .
O11 H11D 0.8502 .
O12 O12 1.223(10) 2
O12 H12D 0.8501 .
O12 H12A 0.8044 .
O13 H13A 0.8500 .
O13 H13B 0.8501 .
O14 H14B 0.8501 .
O14 H14C 0.8500 .

loop_
_geom_torsion_atom_site_label_1
_geom_torsion_atom_site_label_2
_geom_torsion_atom_site_label_3
_geom_torsion_atom_site_label_4
_geom_torsion
_geom_torsion_site_symmetry_1
_geom_torsion_site_symmetry_4
N1 C1 C3 N2 -2.3(10) . .
N4 C4 C5 N5 0.7(9) . .
N6 C8 C9 N7 2.2(10) . .
C15 C10 C11 C12 0.0(11) . .
N2 C10 C11 C12 -177.6(7) . .
C10 C11 C12 C13 0.0(12) . .
C11 C12 C13 C14 0.0(11) . .
C11 C12 C13 N3 177.9(7) . .
C12 C13 C14 C15 0.0(11) . .
N3 C13 C14 C15 -177.9(6) . .
C13 C14 C15 C10 0.0(11) . .
C11 C10 C15 C14 0.0(11) . .
N2 C10 C15 C14 177.6(7) . .
C21 C16 C17 C18 0.0(13) . .
N3 C16 C17 C18 177.8(8) . .
C16 C17 C18 C19 0.0(13) . .
C17 C18 C19 C20 0.0(13) . .
C17 C18 C19 N5 179.7(7) . 3
C18 C19 C20 C21 0.0(12) . .
N5 C19 C20 C21 -179.7(7) 3 .
C19 C20 C21 C16 0.0(13) . .
C17 C16 C21 C20 0.0(13) . .
N3 C16 C21 C20 -177.8(7) . .
C27 C22 C23 C24 0.0(12) . .
N7 C22 C23 C24 177.0(8) . .
C22 C23 C24 C25 0.0(13) . .
C23 C24 C25 C26 0.0(13) . .
C23 C24 C25 N3 -177.8(8) . 3_454
C24 C25 C26 C27 0.0(14) . .
N3 C25 C26 C27 177.8(8) 3_454 .
C25 C26 C27 C22 0.0(13) . .
C23 C22 C27 C26 0.0(12) . .
N7 C22 C27 C26 -177.0(8) . .
N2 C2 N1 C1 -2.2(9) . .
N2 C2 N1 Cd1 -173.5(5) . .
C3 C1 N1 C2 2.7(9) . .
C3 C1 N1 Cd1 173.5(6) . .
N4 Cd1 N1 C2 -93.7(6) . .
N6 Cd1 N1 C2 81.9(6) . .
O5 Cd1 N1 C2 168.0(5) . .
O2 Cd1 N1 C2 0.0(7) . .
O1 Cd1 N1 C2 -2.2(6) . .
O4 Cd1 N1 C2 177.2(6) . .
N4 Cd1 N1 C1 97.3(7) . .
N6 Cd1 N1 C1 -87.1(7) . .
O5 Cd1 N1 C1 -1.0(9) . .
O2 Cd1 N1 C1 -169.0(6) . .
O1 Cd1 N1 C1 -171.2(7) . .
O4 Cd1 N1 C1 8.2(7) . .
N1 C2 N2 C3 0.9(9) . .
N1 C2 N2 C10 -178.0(7) . .
C1 C3 N2 C2 0.9(9) . .
C1 C3 N2 C10 179.7(7) . .
C11 C10 N2 C2 154.2(8) . .
C15 C10 N2 C2 -23.4(11) . .
C11 C10 N2 C3 -24.5(12) . .
C15 C10 N2 C3 157.9(8) . .
C17 C16 N3 C25 133.3(9) . 3_546
C21 C16 N3 C25 -48.9(11) . 3_546
C17 C16 N3 C13 -44.5(11) . .
C21 C16 N3 C13 133.3(8) . .
C12 C13 N3 C16 141.3(7) . .
C14 C13 N3 C16 -40.8(10) . .
C12 C13 N3 C25 -36.5(11) . 3_546
C14 C13 N3 C25 141.4(8) . 3_546
N5 C6 N4 C4 1.3(9) . .
N5 C6 N4 Cd1 -170.4(5) . .
C5 C4 N4 C6 -1.3(9) . .
C5 C4 N4 Cd1 169.8(5) . .
N1 Cd1 N4 C6 -78.3(7) . .
N6 Cd1 N4 C6 131.1(16) . .
O5 Cd1 N4 C6 60.8(7) . .
O2 Cd1 N4 C6 148.1(7) . .
O1 Cd1 N4 C6 -161.3(6) . .
O4 Cd1 N4 C6 7.5(6) . .
N1 Cd1 N4 C4 112.1(7) . .
N6 Cd1 N4 C4 -38(2) . .
O5 Cd1 N4 C4 -108.7(7) . .
O2 Cd1 N4 C4 -21.5(7) . .
O1 Cd1 N4 C4 29.2(7) . .
O4 Cd1 N4 C4 -162.1(7) . .
N4 C6 N5 C5 -0.9(9) . .
N4 C6 N5 C19 177.6(7) . 3_445
C4 C5 N5 C6 0.1(8) . .
C4 C5 N5 C19 -178.4(7) . 3_445
C9 C8 N6 C7 -4.6(10) . .
C9 C8 N6 Cd1 167.0(6) . .
N7 C7 N6 C8 5.4(10) . .
N7 C7 N6 Cd1 -167.2(6) . .
N1 Cd1 N6 C8 17.6(8) . .
N4 Cd1 N6 C8 168.4(14) . .
O5 Cd1 N6 C8 -121.0(8) . .
O2 Cd1 N6 C8 151.4(8) . .
O1 Cd1 N6 C8 100.2(8) . .
O4 Cd1 N6 C8 -68.3(8) . .
N1 Cd1 N6 C7 -172.3(7) . .
N4 Cd1 N6 C7 -21(2) . .
O5 Cd1 N6 C7 49.1(7) . .
O2 Cd1 N6 C7 -38.5(7) . .
O1 Cd1 N6 C7 -89.7(7) . .
O4 Cd1 N6 C7 101.8(7) . .
N6 C7 N7 C9 -4.2(10) . .
N6 C7 N7 C22 177.6(7) . .
C8 C9 N7 C7 1.2(9) . .
C8 C9 N7 C22 179.4(8) . .
C23 C22 N7 C7 149.6(8) . .
C27 C22 N7 C7 -33.4(12) . .
C23 C22 N7 C9 -28.2(12) . .
C27 C22 N7 C9 148.8(8) . .
O3 N9 O1 Cd1 -168.7(6) . .
O2 N9 O1 Cd1 3.0(7) . .
N1 Cd1 O1 N9 176.3(5) . .
N4 Cd1 O1 N9 -87.1(5) . .
N6 Cd1 O1 N9 84.6(5) . .
O5 Cd1 O1 N9 5.9(6) . .
O2 Cd1 O1 N9 -1.6(4) . .
O4 Cd1 O1 N9 173.3(8) . .
O1 N9 O2 Cd1 -3.1(8) . .
O3 N9 O2 Cd1 168.8(5) . .
N1 Cd1 O2 N9 -1.3(5) . .
N4 Cd1 O2 N9 96.2(4) . .
N6 Cd1 O2 N9 -86.4(4) . .
O5 Cd1 O2 N9 -173.4(4) . .
O1 Cd1 O2 N9 1.5(4) . .
O4 Cd1 O2 N9 -176.9(4) . .
O6 N8 O4 Cd1 -177.2(7) . .
O5 N8 O4 Cd1 3.3(6) . .
N1 Cd1 O4 N8 -174.6(5) . .
N4 Cd1 O4 N8 88.5(5) . .
N6 Cd1 O4 N8 -84.0(5) . .
O5 Cd1 O4 N8 -2.1(4) . .
O2 Cd1 O4 N8 2.2(6) . .
O1 Cd1 O4 N8 -171.6(8) . .
O4 N8 O5 Cd1 -3.6(7) . .
O6 N8 O5 Cd1 176.9(6) . .
N1 Cd1 O5 N8 13.4(6) . .
N4 Cd1 O5 N8 -87.3(4) . .
N6 Cd1 O5 N8 101.1(4) . .
O2 Cd1 O5 N8 -175.3(4) . .
O1 Cd1 O5 N8 178.9(4) . .
O4 Cd1 O5 N8 2.0(4) . .
